data_1536058
loop_
_publ_author_name
'Vigdorchik, A.G.'
'Malinovskii, Yu.A.'
'Dryuchko, A.G.'
'Stefanovich, S.Yu.'
'Verin, I.A.'
'Kalinin, V.B.'

_publ_section_title
;
 Synthesis and X-ray investigation of rubidium rare earth nitrates
 Rb2(Ln(NO3)5(H2O)2)*2H2O , where Ln=La,Ce.
;
_journal_name_full Kristallografiya
_journal_page_first 1449
_journal_page_last 1462
_journal_volume 37
_journal_year 1992
_chemical_formula_sum 'Ce H8 N5 O19 Rb2'
_chemical_name_systematic 'Rb2 (Ce (N O3)5 (H2 O)2) (H2 O)2'
_space_group_IT_number 9
_symmetry_space_group_name_Hall 'C -2yc'
_symmetry_space_group_name_H-M 'C 1 c 1'
_cell_angle_alpha 90
_cell_angle_beta 101.65
_cell_angle_gamma 90
_cell_formula_units_Z 4
_cell_length_a 11.003
_cell_length_b 8.887
_cell_length_c 17.737
_cell_volume 1698.659
_citation_journal_id_ASTM KRISAJ
_cod_data_source_file Vigdorchik_KRISAJ_1992_1311.cif
_cod_data_source_block H8Ce1N5O19Rb2
_cod_original_formula_sum 'H8 Ce1 N5 O19 Rb2'
_cod_database_code 1536058

loop_
_symmetry_equiv_pos_as_xyz
x,y,z
x,-y,z+1/2
x+1/2,y+1/2,z
x+1/2,-y+1/2,z+1/2

loop_
_atom_site_label
_atom_site_type_symbol
_atom_site_fract_x
_atom_site_fract_y
_atom_site_fract_z
_atom_site_occupancy
_atom_site_U_iso_or_equiv
N5 N+5 0.226 0.1858 0.51559 1 0.0
O3 O-2 0.843 0.2197 0.3849 1 0.0
Rb1 Rb+1 0.0316 0.1318 0.9001 1 0.0
O7 O-2 0.8347 0.093 0.5281 1 0.0
O11 O-2 0.6657 0.0705 0.2652 1 0.0
O4 O-2 0.2666 0.0576 0.2577 1 0.0
O5 O-2 0.3531 0.1977 0.3546 1 0.0
N3 N+5 0.7338 0.1022 0.5516 1 0.0
O1 O-2 0.6566 0.2191 0.4041 1 0.0
O13 O-2 0.3246 0.2508 0.5167 1 0.0
Rb2 Rb+1 0.4543 0.1089 0.0807 1 0.0
N1 N+5 0.2531 0.2077 0.9052 1 0.0
N2 N+5 0.75 0.0578 0.9001 1 0.0
O19 O-2 0.0187 0.1794 0.7083 1 0.0
O8 O-2 0.7204 0.1918 0.6022 1 0.0
Ce1 Ce+3 0.75 0.0578 0.9001 1 0.0
O16 O-2 0.9852 0.0559 0.9418 1 0.0
O14 O-2 0.135 0.2149 0.4602 1 0.0
O10 O-2 0.8495 0.0222 0.7781 1 0.0
O9 O-2 0.6492 0.0161 0.5229 1 0.0
O12 O-2 0.7695 0.1107 0.1759 1 0.0
O18 O-2 0.4443 0.1215 0.6918 1 0.0
O17 O-2 0.517 0.0528 0.8635 1 0.0
O2 O-2 0.2693 0.0756 0.9193 1 0.0
N4 N+5 0.7668 0.0516 0.2388 1 0.0
O15 O-2 0.2133 0.0928 0.5648 1 0.0
O6 O-2 0.1643 0.2466 0.295 1 0.0
